data_7704926
loop_
_publ_author_name
'Hu, Fei-Long'
'Qin, Zhen'
'Wang, Meng-Fan'
'Kang, Xue Wan'
'Qin, Yong-Li'
'Wang, Yong'
'Chen, Shu-Li'
'Young, David James'
'Mi, Yan'

_publ_section_title
;
 Modulating the regioselectivity of solid-state photodimerization in
 coordination polymer crystals.
;
_journal_issue 31
_journal_name_full 'Dalton transactions (Cambridge, England : 2003)'
_journal_page_first 10858
_journal_page_last 10865
_journal_paper_doi 10.1039/d0dt02038a
_journal_volume 49
_journal_year 2020
_chemical_formula_sum 'C29 H22 Cd N2 O7'
_chemical_formula_weight 622.88
_space_group_crystal_system triclinic
_space_group_IT_number 2
_space_group_name_Hall '-P 1'
_space_group_name_H-M_alt 'P -1'
_atom_sites_solution_hydrogens mixed
_audit_creation_method SHELXL-2014/1
_audit_update_record
;
2020-07-14 deposited with the CCDC.	2020-07-21 downloaded from the CCDC.
;
_cell_angle_alpha 85.643(7)
_cell_angle_beta 84.300(7)
_cell_angle_gamma 82.732(7)
_cell_formula_units_Z 2
_cell_length_a 7.8069(6)
_cell_length_b 11.1225(9)
_cell_length_c 14.1952(12)
_cell_measurement_reflns_used 3369
_cell_measurement_temperature 293(2)
_cell_measurement_theta_max 27.8310
_cell_measurement_theta_min 2.8650
_cell_volume 1214.14(17)
_computing_cell_refinement 'Bruker FRAMBO'
_computing_data_collection 'Bruker FRAMBO'
_computing_data_reduction 'Bruker SAINT'
_computing_molecular_graphics 'Bruker SHELXTL'
_computing_publication_material 'Bruker SHELXTL'
_computing_structure_refinement 'SHELXL-2017/1 (Sheldrick, 2017)'
_computing_structure_solution 'Bruker SHELXTL'
_diffrn_ambient_temperature 293(2)
_diffrn_measured_fraction_theta_full 0.998
_diffrn_measured_fraction_theta_max 0.998
_diffrn_measurement_device_type 'multiwire proportional'
_diffrn_measurement_method 'phi and omega scans'
_diffrn_radiation_type MoK\a
_diffrn_radiation_wavelength 0.71073
_diffrn_reflns_av_R_equivalents 0.0380
_diffrn_reflns_av_unetI/netI 0.0633
_diffrn_reflns_Laue_measured_fraction_full 0.998
_diffrn_reflns_Laue_measured_fraction_max 0.998
_diffrn_reflns_limit_h_max 9
_diffrn_reflns_limit_h_min -9
_diffrn_reflns_limit_k_max 13
_diffrn_reflns_limit_k_min -10
_diffrn_reflns_limit_l_max 16
_diffrn_reflns_limit_l_min -17
_diffrn_reflns_number 10311
_diffrn_reflns_point_group_measured_fraction_full 0.998
_diffrn_reflns_point_group_measured_fraction_max 0.998
_diffrn_reflns_theta_full 25.242
_diffrn_reflns_theta_max 26.496
_diffrn_reflns_theta_min 2.890
_exptl_absorpt_coefficient_mu 0.954
_exptl_crystal_colour yellow
_exptl_crystal_density_diffrn 1.704
_exptl_crystal_description block
_exptl_crystal_F_000 628
_exptl_crystal_size_max 0.210
_exptl_crystal_size_mid 0.200
_exptl_crystal_size_min 0.150
_refine_diff_density_max 0.966
_refine_diff_density_min -0.760
_refine_diff_density_rms 0.100
_refine_ls_extinction_method none
_refine_ls_goodness_of_fit_ref 1.066
_refine_ls_hydrogen_treatment constr
_refine_ls_matrix_type full
_refine_ls_number_parameters 566
_refine_ls_number_reflns 5011
_refine_ls_number_restraints 528
_refine_ls_restrained_S_all 1.022
_refine_ls_R_factor_all 0.0593
_refine_ls_R_factor_gt 0.0413
_refine_ls_shift/su_max 0.009
_refine_ls_shift/su_mean 0.001
_refine_ls_structure_factor_coef Fsqd
_refine_ls_weighting_details 'w=1/[\s^2^(Fo^2^)+(0.0373P)^2^+0.4716P] where P=(Fo^2^+2Fc^2^)/3'
_refine_ls_weighting_scheme calc
_refine_ls_wR_factor_gt 0.0831
_refine_ls_wR_factor_ref 0.0892
_reflns_Friedel_coverage 0.000
_reflns_number_gt 4080
_reflns_number_total 5011
_reflns_threshold_expression 'I > 2\s(I)'
_cod_data_source_file d0dt02038a2.cif
_cod_data_source_block 3a
_cod_depositor_comments 'Adding full bibliography for 7704924--7704929.cif.'
_cod_database_code 7704926
_shelx_shelxl_version_number 2014/1
_shelx_space_group_comment
;
The symmetry employed for this shelxl refinement is uniquely defined
by the following loop, which should always be used as a source of
symmetry information in preference to the above space-group names.
They are only intended as comments.
;
_shelx_estimated_absorpt_t_min 0.825
_shelx_estimated_absorpt_t_max 0.870

loop_
_space_group_symop_operation_xyz
'x, y, z'
'-x, -y, -z'

loop_
_atom_site_label
_atom_site_type_symbol
_atom_site_fract_x
_atom_site_fract_y
_atom_site_fract_z
_atom_site_U_iso_or_equiv
_atom_site_adp_type
_atom_site_occupancy
_atom_site_site_symmetry_order
_atom_site_calc_flag
_atom_site_refinement_flags_posn
_atom_site_refinement_flags_adp
_atom_site_refinement_flags_occupancy
_atom_site_disorder_assembly
_atom_site_disorder_group
C1 C 0.0059(5) 0.0427(4) 0.3023(3) 0.0302(8) Uani 1 1 d . . . . .
C2 C 0.2801(4) 0.1110(3) 0.4190(3) 0.0231(6) Uani 1 1 d . . . . .
C3 C 0.5317(5) 0.2612(3) 0.3250(3) 0.0282(7) Uani 1 1 d . . . . .
C4 C 0.4056(5) 0.2112(3) 0.2691(3) 0.0278(7) Uani 1 1 d . . . . .
C5 C 0.2783(4) 0.1423(3) 0.3136(3) 0.0239(7) Uani 1 1 d . . . . .
C6 C 0.1616(5) 0.0998(3) 0.2580(3) 0.0271(7) Uani 1 1 d . . . . .
C7 C 0.1842(5) 0.1178(4) 0.1600(3) 0.0325(8) Uani 1 1 d . . . . .
H7 H 0.111167 0.086041 0.122955 0.039 Uiso 1 1 calc R U . . .
C8 C 0.3150(5) 0.1829(4) 0.1163(3) 0.0391(10) Uani 1 1 d . . . . .
H8 H 0.331021 0.192945 0.050498 0.047 Uiso 1 1 calc R U . . .
C9 C 0.4196(5) 0.2321(4) 0.1713(3) 0.0361(9) Uani 1 1 d . . . . .
H9 H 0.501440 0.280257 0.142411 0.043 Uiso 1 1 calc R U . . .
C10 C 0.471(4) 0.1141(17) 0.7696(14) 0.029(4) Uani 0.416(5) 1 d D . P A 2
H10 H 0.468016 0.033778 0.792806 0.035 Uiso 0.416(5) 1 calc R U P A 2
C11 C 0.5604(17) 0.1879(12) 0.8160(9) 0.028(3) Uani 0.416(5) 1 d D . P A 2
H11 H 0.618587 0.156383 0.868223 0.034 Uiso 0.416(5) 1 calc R U P A 2
C12 C 0.5635(16) 0.3089(10) 0.7845(9) 0.021(2) Uani 0.416(5) 1 d D . P A 2
C13 C 0.468(2) 0.3489(12) 0.7085(9) 0.027(3) Uani 0.416(5) 1 d D . P A 2
H13 H 0.458647 0.430462 0.687222 0.032 Uiso 0.416(5) 1 calc R U P A 2
C14 C 0.386(4) 0.2693(14) 0.6643(16) 0.028(3) Uani 0.416(5) 1 d D . P A 2
H14 H 0.327295 0.298355 0.611785 0.034 Uiso 0.416(5) 1 calc R U P A 2
C17 C 0.7566(12) 0.3913(9) 1.0253(6) 0.0356(19) Uani 0.584(5) 1 d . . P A 1
C18 C 0.754(5) 0.5209(19) 1.0106(18) 0.032(4) Uani 0.416(5) 1 d D . P A 2
H18 H 0.660539 0.561562 0.980885 0.038 Uiso 0.416(5) 1 calc R U P A 2
C19 C 0.830(3) 0.5909(12) 1.0673(12) 0.028(3) Uani 0.416(5) 1 d D . P A 2
H19 H 0.818699 0.674915 1.056568 0.034 Uiso 0.416(5) 1 calc R U P A 2
C20 C 0.9239(13) 0.5351(10) 1.1405(8) 0.026(2) Uani 0.416(5) 1 d D . P A 2
C21 C 0.9249(15) 0.4095(12) 1.1603(8) 0.033(2) Uani 0.416(5) 1 d D . P A 2
H21 H 0.984317 0.372172 1.210389 0.040 Uiso 0.416(5) 1 calc R U P A 2
C22 C 0.8403(15) 0.3394(11) 1.1077(9) 0.029(2) Uani 0.416(5) 1 d D . P A 2
H22 H 0.805804 0.266160 1.133999 0.035 Uiso 0.416(5) 1 calc R U P A 2
C25 C 1.1598(12) 0.6041(9) 1.3465(7) 0.0246(19) Uani 0.416(5) 1 d D . P A 2
C26 C 1.221(3) 0.5275(15) 1.4198(11) 0.036(4) Uani 0.416(5) 1 d D . P A 2
H26 H 1.235490 0.443936 1.414332 0.043 Uiso 0.416(5) 1 calc R U P A 2
C27 C 1.259(7) 0.5735(18) 1.500(2) 0.032(4) Uani 0.416(5) 1 d D . P A 2
H27 H 1.296759 0.522894 1.551372 0.038 Uiso 0.416(5) 1 calc R U P A 2
C28 C 1.138(3) 0.7695(15) 1.4479(13) 0.025(3) Uani 0.416(5) 1 d D . P A 2
H28 H 1.086128 0.844981 1.466588 0.030 Uiso 0.416(5) 1 calc R U P A 2
C29 C 1.1144(17) 0.7277(10) 1.3612(10) 0.026(3) Uani 0.416(5) 1 d D . P A 2
H29 H 1.069178 0.780724 1.313503 0.031 Uiso 0.416(5) 1 calc R U P A 2
Cd1 Cd 0.30477(3) 0.01849(3) 0.60172(2) 0.02470(10) Uani 1 1 d D . . . .
N1 N 1.240(4) 0.6948(18) 1.5036(16) 0.028(5) Uani 0.416(5) 1 d D . P A 2
H1 H 1.295504 0.726165 1.542956 0.034 Uiso 0.416(5) 1 calc R U P A 2
N2 N 0.388(6) 0.1528(16) 0.693(2) 0.027(4) Uani 0.416(5) 1 d D . P A 2
O1 O -0.0894(4) 0.0011(3) 0.2491(2) 0.0568(10) Uani 1 1 d . . . . .
O2 O -0.0292(3) 0.0409(2) 0.3903(2) 0.0329(6) Uani 1 1 d . . . . .
O3 O 0.2305(3) 0.1892(2) 0.47736(19) 0.0320(6) Uani 1 1 d . . . . .
O4 O 0.3473(3) 0.0040(2) 0.44202(18) 0.0274(5) Uani 1 1 d . . . . .
O5 O 0.6240(3) 0.1844(2) 0.3769(2) 0.0349(6) Uani 1 1 d . . . . .
O6 O 0.5412(4) 0.3708(3) 0.3187(2) 0.0463(8) Uani 1 1 d . . . . .
O7B O 1.153(2) 0.029(2) 0.9391(13) 0.114(6) Uani 0.416(5) 1 d G U P A 2
H7BA H 1.246522 -0.016626 0.926203 0.171 Uiso 0.416(5) 1 d G U P A 2
H7BB H 1.084123 0.025243 0.896700 0.171 Uiso 0.416(5) 1 d G U P A 2
C15 C 0.6748(12) 0.3941(9) 0.8230(8) 0.028(2) Uani 0.416(5) 1 d . . P A 2
H15 H 0.600834 0.463469 0.849667 0.034 Uiso 0.416(5) 1 calc R U P A 2
C16 C 0.8078(11) 0.3408(8) 0.8927(7) 0.028(2) Uani 0.416(5) 1 d . . P A 2
H16 H 0.814508 0.251990 0.898528 0.033 Uiso 0.416(5) 1 calc R U P A 2
C23 C 1.0374(11) 0.6174(9) 1.1800(7) 0.030(2) Uani 0.416(5) 1 d D . P A 2
H23 H 0.966515 0.687939 1.206712 0.036 Uiso 0.416(5) 1 calc R U P A 2
C24 C 1.1730(11) 0.5590(9) 1.2498(7) 0.0289(19) Uani 0.416(5) 1 d . . P A 2
H24 H 1.180524 0.470205 1.253007 0.035 Uiso 0.416(5) 1 calc R U P A 2
C16' C 0.6879(8) 0.3168(7) 0.9612(5) 0.0352(16) Uani 0.584(5) 1 d . U P A 1
H16' H 0.687490 0.234864 0.979782 0.042 Uiso 0.584(5) 1 calc R U P A 1
C15' C 0.6254(9) 0.3550(7) 0.8785(6) 0.0368(17) Uani 0.584(5) 1 d . . P A 1
H15' H 0.629727 0.436034 0.858012 0.044 Uiso 0.584(5) 1 calc R U P A 1
C23' C 0.9396(9) 0.5560(7) 1.2308(5) 0.0379(17) Uani 0.584(5) 1 d . . P A 1
H23' H 0.911032 0.639869 1.229551 0.046 Uiso 0.584(5) 1 calc R U P A 1
C24' C 1.0322(9) 0.5061(7) 1.3003(5) 0.0383(17) Uani 0.584(5) 1 d . . P A 1
H24' H 1.057882 0.422032 1.304297 0.046 Uiso 0.584(5) 1 calc R U P A 1
C10A C 0.449(3) 0.0961(13) 0.7803(10) 0.036(3) Uani 0.584(5) 1 d D . P A 1
H10A H 0.429542 0.016302 0.798054 0.044 Uiso 0.584(5) 1 calc R U P A 1
C11A C 0.5228(14) 0.1588(8) 0.8426(7) 0.035(2) Uani 0.584(5) 1 d D . P A 1
H11A H 0.554007 0.121928 0.900430 0.043 Uiso 0.584(5) 1 calc R U P A 1
C12A C 0.5497(12) 0.2778(9) 0.8171(6) 0.0291(18) Uani 0.584(5) 1 d D . P A 1
C13A C 0.4983(15) 0.3301(9) 0.7313(8) 0.035(2) Uani 0.584(5) 1 d D . P A 1
H13A H 0.511718 0.410826 0.713369 0.043 Uiso 0.584(5) 1 calc R U P A 1
C14A C 0.426(2) 0.2592(10) 0.6717(12) 0.036(3) Uani 0.584(5) 1 d D . P A 1
H14A H 0.392538 0.293992 0.613597 0.043 Uiso 0.584(5) 1 calc R U P A 1
N2A N 0.403(4) 0.1438(11) 0.6955(14) 0.027(3) Uani 0.584(5) 1 d D . P A 1
C25A C 1.0970(10) 0.5738(7) 1.3710(6) 0.0323(16) Uani 0.584(5) 1 d D . P A 1
C26A C 1.1881(19) 0.5131(10) 1.4431(7) 0.035(3) Uani 0.584(5) 1 d D . P A 1
H26A H 1.214703 0.429128 1.443922 0.043 Uiso 0.584(5) 1 calc R U P A 1
C27A C 1.239(5) 0.5749(14) 1.5128(15) 0.037(5) Uani 0.584(5) 1 d D . P A 1
H27A H 1.300603 0.532834 1.560350 0.044 Uiso 0.584(5) 1 calc R U P A 1
C28A C 1.137(3) 0.7606(12) 1.4381(10) 0.037(4) Uani 0.584(5) 1 d D . P A 1
H28A H 1.137885 0.844407 1.431795 0.044 Uiso 0.584(5) 1 calc R U P A 1
C29A C 1.0702(13) 0.7021(8) 1.3711(7) 0.030(2) Uani 0.584(5) 1 d D . P A 1
H29A H 1.006920 0.746956 1.325377 0.036 Uiso 0.584(5) 1 calc R U P A 1
N1A N 1.201(2) 0.6957(12) 1.5131(11) 0.027(3) Uani 0.584(5) 1 d D . P A 1
H1A H 1.218721 0.732183 1.561946 0.032 Uiso 0.584(5) 1 calc R U P A 1
C17A C 0.7983(15) 0.3904(11) 0.9896(8) 0.026(2) Uani 0.416(5) 1 d . . P A 2
C18A C 0.755(4) 0.5139(16) 1.0031(14) 0.041(4) Uani 0.584(5) 1 d D . P A 1
H18A H 0.725472 0.555162 0.946370 0.049 Uiso 0.584(5) 1 calc R U P A 1
C19A C 0.8042(19) 0.5644(10) 1.0799(9) 0.034(2) Uani 0.584(5) 1 d D . P A 1
H19A H 0.788808 0.648498 1.081797 0.041 Uiso 0.584(5) 1 calc R U P A 1
C20A C 0.8773(11) 0.4942(9) 1.1559(6) 0.0336(17) Uani 0.584(5) 1 d D . P A 1
C21A C 0.8846(12) 0.3680(8) 1.1522(7) 0.040(2) Uani 0.584(5) 1 d D . P A 1
H21A H 0.916636 0.317412 1.204304 0.048 Uiso 0.584(5) 1 calc R U P A 1
C22A C 0.8452(13) 0.3182(9) 1.0726(7) 0.043(2) Uani 0.584(5) 1 d D . P A 1
H22A H 0.881754 0.238628 1.057271 0.052 Uiso 0.584(5) 1 calc R U P A 1
O7A O 1.0625(19) 0.1047(14) 0.9237(10) 0.119(5) Uani 0.584(5) 1 d G . P A 1
H7AA H 1.038996 0.075371 0.873540 0.178 Uiso 0.584(5) 1 d G U P A 1
H7AB H 0.995579 0.074519 0.967605 0.178 Uiso 0.584(5) 1 d G U P A 1

loop_
_atom_site_aniso_label
_atom_site_aniso_U_11
_atom_site_aniso_U_22
_atom_site_aniso_U_33
_atom_site_aniso_U_23
_atom_site_aniso_U_13
_atom_site_aniso_U_12
C1 0.0254(16) 0.032(2) 0.0338(14) -0.0007(14) -0.0041(12) -0.0066(14)
C2 0.0166(16) 0.0278(14) 0.0262(12) -0.0033(10) -0.0027(12) -0.0056(12)
C3 0.0235(17) 0.0274(14) 0.0337(19) 0.0003(13) 0.0000(14) -0.0066(12)
C4 0.0248(16) 0.0281(19) 0.0301(15) 0.0010(13) -0.0016(12) -0.0045(13)
C5 0.0212(15) 0.0236(18) 0.0262(13) -0.0018(12) -0.0022(11) -0.0004(12)
C6 0.0247(16) 0.030(2) 0.0275(14) -0.0008(14) -0.0048(12) -0.0046(13)
C7 0.0323(19) 0.039(2) 0.0281(15) -0.0002(15) -0.0073(14) -0.0096(16)
C8 0.038(2) 0.052(3) 0.0284(19) 0.0042(17) -0.0018(15) -0.0128(17)
C9 0.032(2) 0.044(2) 0.0315(16) 0.0080(16) -0.0007(14) -0.0133(17)
C10 0.033(8) 0.022(5) 0.037(5) -0.002(4) -0.010(6) -0.011(4)
C11 0.031(6) 0.022(4) 0.034(5) 0.002(3) -0.011(5) -0.011(3)
C12 0.019(4) 0.020(4) 0.025(5) -0.002(3) -0.003(4) -0.008(3)
C13 0.029(6) 0.024(4) 0.030(6) 0.000(3) -0.010(4) -0.008(4)
C14 0.026(8) 0.026(3) 0.035(6) -0.003(3) -0.012(5) -0.008(4)
C17 0.019(4) 0.049(3) 0.040(4) -0.014(3) 0.003(3) -0.009(2)
C18 0.026(10) 0.034(4) 0.038(6) -0.013(3) -0.009(6) -0.003(3)
C19 0.021(6) 0.037(4) 0.029(5) -0.014(3) 0.002(5) -0.008(4)
C20 0.018(4) 0.033(4) 0.029(4) -0.016(3) 0.004(3) -0.006(3)
C21 0.031(5) 0.034(4) 0.039(5) -0.014(3) -0.012(4) -0.010(3)
C22 0.026(5) 0.033(4) 0.032(4) -0.014(3) -0.005(4) -0.010(4)
C25 0.014(5) 0.028(4) 0.034(4) -0.005(3) -0.001(3) -0.012(3)
C26 0.033(9) 0.036(4) 0.037(5) -0.003(3) -0.003(5) -0.003(4)
C27 0.025(9) 0.036(4) 0.033(5) 0.000(4) 0.000(6) -0.004(4)
C28 0.010(7) 0.029(5) 0.038(5) -0.008(3) 0.002(5) -0.007(4)
C29 0.015(6) 0.028(4) 0.037(5) -0.006(3) 0.002(4) -0.011(3)
Cd1 0.02487(15) 0.02617(16) 0.02419(16) -0.00336(11) -0.00160(11) -0.00689(10)
N1 0.008(9) 0.037(5) 0.039(6) -0.004(4) 0.003(7) -0.006(4)
N2 0.025(9) 0.026(3) 0.031(4) -0.005(3) -0.004(5) -0.006(4)
O1 0.0469(19) 0.093(3) 0.0399(18) -0.0114(17) -0.0001(14) -0.0446(18)
O2 0.0244(14) 0.0413(17) 0.0333(13) 0.0018(12) -0.0023(11) -0.0079(12)
O3 0.0360(15) 0.0309(13) 0.0297(13) -0.0072(10) 0.0005(11) -0.0056(11)
O4 0.0274(13) 0.0301(12) 0.0242(12) -0.0011(10) -0.0047(11) -0.0003(10)
O5 0.0303(14) 0.0283(14) 0.0488(18) -0.0003(12) -0.0140(12) -0.0074(11)
O6 0.0577(19) 0.0271(12) 0.058(2) 0.0037(13) -0.0172(16) -0.0135(12)
O7B 0.128(13) 0.159(15) 0.075(9) -0.032(10) -0.002(10) -0.083(11)
C15 0.028(4) 0.026(4) 0.035(4) -0.008(3) -0.009(4) -0.009(3)
C16 0.028(4) 0.027(4) 0.032(4) -0.009(3) -0.008(3) -0.007(3)
C23 0.026(4) 0.030(4) 0.036(4) -0.011(3) -0.005(3) -0.008(3)
C24 0.024(4) 0.029(4) 0.037(4) -0.007(3) -0.005(3) -0.010(3)
C16' 0.026(3) 0.043(3) 0.038(3) -0.010(2) 0.001(2) -0.008(3)
C15' 0.038(4) 0.037(4) 0.038(3) -0.010(3) -0.002(3) -0.011(3)
C23' 0.041(4) 0.036(4) 0.037(3) -0.014(3) -0.001(3) -0.001(3)
C24' 0.039(4) 0.040(4) 0.037(3) -0.012(2) 0.000(3) -0.002(3)
C10A 0.049(8) 0.032(4) 0.030(3) -0.007(3) -0.004(4) -0.009(4)
C11A 0.048(5) 0.032(4) 0.029(4) -0.005(3) -0.004(4) -0.010(3)
C12A 0.027(4) 0.030(4) 0.031(4) -0.008(3) 0.003(3) -0.004(3)
C13A 0.044(7) 0.028(4) 0.037(4) -0.002(3) -0.006(3) -0.013(4)
C14A 0.043(9) 0.032(3) 0.035(4) -0.004(3) -0.005(4) -0.013(4)
N2A 0.025(7) 0.031(3) 0.027(3) -0.008(3) 0.004(3) -0.008(4)
C25A 0.028(4) 0.036(3) 0.032(3) -0.008(2) 0.004(3) -0.003(3)
C26A 0.037(6) 0.033(4) 0.036(4) -0.008(3) 0.000(4) 0.000(3)
C27A 0.039(11) 0.038(4) 0.034(6) -0.006(3) -0.001(7) -0.004(3)
C28A 0.041(8) 0.039(4) 0.033(4) -0.008(3) -0.005(5) -0.005(3)
C29A 0.025(5) 0.037(3) 0.029(4) -0.006(3) -0.002(4) -0.002(3)
N1A 0.015(8) 0.039(3) 0.027(4) -0.009(3) 0.005(5) -0.008(3)
C17A 0.012(5) 0.035(4) 0.032(4) -0.012(3) -0.002(4) -0.006(3)
C18A 0.035(9) 0.049(3) 0.042(4) -0.011(3) -0.004(5) -0.010(3)
C19A 0.027(6) 0.041(4) 0.036(4) -0.007(3) 0.004(4) -0.010(3)
C20A 0.030(4) 0.038(4) 0.034(3) -0.010(2) 0.004(3) -0.008(3)
C21A 0.040(5) 0.037(3) 0.047(4) -0.010(3) -0.009(3) -0.008(3)
C22A 0.035(4) 0.044(4) 0.054(4) -0.018(3) -0.011(3) -0.007(3)
O7A 0.134(11) 0.162(12) 0.076(8) -0.051(9) 0.021(8) -0.074(9)

loop_
_atom_type_symbol
_atom_type_description
_atom_type_scat_dispersion_real
_atom_type_scat_dispersion_imag
_atom_type_scat_source
C C 0.0033 0.0016 'International Tables Vol C Tables 4.2.6.8 and 6.1.1.4'
H H 0.0000 0.0000 'International Tables Vol C Tables 4.2.6.8 and 6.1.1.4'
Cd Cd -0.8075 1.2024 'International Tables Vol C Tables 4.2.6.8 and 6.1.1.4'
N N 0.0061 0.0033 'International Tables Vol C Tables 4.2.6.8 and 6.1.1.4'
O O 0.0106 0.0060 'International Tables Vol C Tables 4.2.6.8 and 6.1.1.4'

loop_
_geom_angle_atom_site_label_1
_geom_angle_atom_site_label_2
_geom_angle_atom_site_label_3
_geom_angle
_geom_angle_site_symmetry_1
_geom_angle_site_symmetry_3
_geom_angle_publ_flag
O2 C1 O1 121.6(4) . . ?
O2 C1 C6 119.5(3) . . ?
O1 C1 C6 118.8(4) . . ?
O3 C2 O4 123.5(4) . . ?
O3 C2 C5 121.0(3) . . ?
O4 C2 C5 115.2(3) . . ?
O3 C2 Cd1 68.1(2) . . ?
O4 C2 Cd1 55.72(18) . . ?
C5 C2 Cd1 170.9(2) . . ?
O6 C3 O5 123.9(4) . . ?
O6 C3 C4 119.3(4) . . ?
O5 C3 C4 116.8(3) . . ?
C9 C4 C5 119.8(3) . . ?
C9 C4 C3 118.6(3) . . ?
C5 C4 C3 121.5(3) . . ?
C4 C5 C6 119.1(3) . . ?
C4 C5 C2 117.8(3) . . ?
C6 C5 C2 123.0(3) . . ?
C7 C6 C5 119.4(3) . . ?
C7 C6 C1 118.8(3) . . ?
C5 C6 C1 121.7(3) . . ?
C6 C7 C8 120.9(4) . . ?
C6 C7 H7 119.6 . . ?
C8 C7 H7 119.6 . . ?
C9 C8 C7 119.4(4) . . ?
C9 C8 H8 120.3 . . ?
C7 C8 H8 120.3 . . ?
C8 C9 C4 121.2(4) . . ?
C8 C9 H9 119.4 . . ?
C4 C9 H9 119.4 . . ?
N2 C10 C11 123.1(11) . . ?
N2 C10 H10 118.5 . . ?
C11 C10 H10 118.5 . . ?
C10 C11 C12 119.9(10) . . ?
C10 C11 H11 120.0 . . ?
C12 C11 H11 120.0 . . ?
C13 C12 C11 116.0(8) . . ?
C13 C12 C15 119.7(9) . . ?
C11 C12 C15 124.1(9) . . ?
C14 C13 C12 120.7(10) . . ?
C14 C13 H13 119.7 . . ?
C12 C13 H13 119.7 . . ?
N2 C14 C13 123.0(11) . . ?
N2 C14 H14 118.5 . . ?
C13 C14 H14 118.5 . . ?
C22A C17 C18A 133.5(11) . . ?
C22A C17 C16' 103.5(9) . . ?
C18A C17 C16' 119.4(9) . . ?
C19 C18 C17A 130.3(18) . . ?
C19 C18 H18 114.9 . . ?
C17A C18 H18 114.9 . . ?
C18 C19 C20 119.8(12) . . ?
C18 C19 H19 120.1 . . ?
C20 C19 H19 120.1 . . ?
C19 C20 C21 118.5(9) . . ?
C19 C20 C23 113.8(10) . . ?
C21 C20 C23 126.9(9) . . ?
C22 C21 C20 122.1(10) . . ?
C22 C21 H21 118.9 . . ?
C20 C21 H21 118.9 . . ?
C21 C22 C17A 119.5(10) . . ?
C21 C22 H22 120.2 . . ?
C17A C22 H22 120.2 . . ?
C26 C25 C29 118.9(10) . . ?
C26 C25 C24 119.2(10) . . ?
C29 C25 C24 121.0(10) . . ?
C27 C26 C25 120.3(13) . . ?
C27 C26 H26 119.9 . . ?
C25 C26 H26 119.8 . . ?
N1 C27 C26 117.4(15) . . ?
N1 C27 H27 121.3 . . ?
C26 C27 H27 121.3 . . ?
N1 C28 C29 116.2(15) . . ?
N1 C28 H28 121.9 . . ?
C29 C28 H28 121.9 . . ?
C28 C29 C25 118.9(11) . . ?
C28 C29 H29 120.5 . . ?
C25 C29 H29 120.5 . . ?
N2A Cd1 O5 120.0(4) . 2_656 ?
N2A Cd1 O4 130.6(7) . . ?
N2 Cd1 O4 130.2(10) . . ?
O5 Cd1 O4 89.74(10) 2_656 . ?
N2A Cd1 O2 127.7(9) . 2_556 ?
O5 Cd1 O2 81.17(9) 2_656 2_556 ?
O4 Cd1 O2 92.69(9) . 2_556 ?
N2A Cd1 O3 92.7(3) . . ?
N2 Cd1 O3 89.9(5) . . ?
O5 Cd1 O3 143.35(9) 2_656 . ?
O4 Cd1 O3 54.45(9) . . ?
O2 Cd1 O3 91.94(9) 2_556 . ?
C27 N1 C28 123.1(16) . . ?
C27 N1 H1 118.5 . . ?
C28 N1 H1 118.5 . . ?
C14 N2 C10 117.2(11) . . ?
C14 N2 Cd1 121.4(10) . . ?
C10 N2 Cd1 120.2(10) . . ?
C1 O1 Cd1 86.1(2) . 2_556 ?
C1 O2 Cd1 98.7(2) . 2_556 ?
C2 O3 Cd1 84.9(2) . . ?
C2 O4 Cd1 96.8(2) . . ?
C3 O5 Cd1 139.4(2) . 2_656 ?
H7BA O7B H7BB 109.5 . . ?
C12 C15 C16 118.7(8) . . ?
C12 C15 C24 116.2(8) . 2_767 ?
C16 C15 C24 90.5(7) . 2_767 ?
C12 C15 H15 110.0 . . ?
C16 C15 H15 110.0 . . ?
C24 C15 H15 110.0 2_767 . ?
C17A C16 C15 119.6(8) . . ?
C17A C16 H16 110.3 . . ?
C15 C16 H16 110.3 . . ?
C23 C16 H16 110.3 2_767 . ?
C20 C23 C24 118.4(8) . . ?
C20 C23 H23 110.7 . . ?
C24 C23 H23 110.7 . . ?
C16 C23 H23 110.7 2_767 . ?
C25 C24 C23 118.3(8) . . ?
C25 C24 H24 110.8 . . ?
C23 C24 H24 110.8 . . ?
C15 C24 H24 110.8 2_767 . ?
C15' C16' C17 126.3(8) . . ?
C15' C16' H16' 116.9 . . ?
C17 C16' H16' 116.9 . . ?
C16' C15' C12A 124.9(8) . . ?
C16' C15' H15' 117.6 . . ?
C12A C15' H15' 117.6 . . ?
C24' C23' C20A 127.3(7) . . ?
C24' C23' H23' 116.3 . . ?
C20A C23' H23' 116.3 . . ?
C23' C24' C25A 124.8(7) . . ?
C23' C24' H24' 117.6 . . ?
C25A C24' H24' 117.6 . . ?
N2A C10A C11A 123.6(9) . . ?
N2A C10A H10A 118.2 . . ?
C11A C10A H10A 118.2 . . ?
C10A C11A C12A 118.5(8) . . ?
C10A C11A H11A 120.8 . . ?
C12A C11A H11A 120.8 . . ?
C13A C12A C11A 119.0(7) . . ?
C13A C12A C15' 117.6(8) . . ?
C11A C12A C15' 123.4(7) . . ?
C12A C13A C14A 118.8(8) . . ?
C12A C13A H13A 120.6 . . ?
C14A C13A H13A 120.6 . . ?
N2A C14A C13A 122.2(9) . . ?
N2A C14A H14A 118.9 . . ?
C13A C14A H14A 118.9 . . ?
C14A N2A C10A 117.9(8) . . ?
C14A N2A Cd1 125.2(8) . . ?
C10A N2A Cd1 116.8(7) . . ?
C26A C25A C29A 116.5(7) . . ?
C26A C25A C24' 120.6(8) . . ?
C29A C25A C24' 123.0(7) . . ?
C27A C26A C25A 120.9(9) . . ?
C27A C26A H26A 119.6 . . ?
C25A C26A H26A 119.6 . . ?
N1A C27A C26A 120.5(11) . . ?
N1A C27A H27A 119.8 . . ?
C26A C27A H27A 119.8 . . ?
N1A C28A C29A 119.3(11) . . ?
N1A C28A H28A 120.3 . . ?
C29A C28A H28A 120.3 . . ?
C28A C29A C25A 120.3(8) . . ?
C28A C29A H29A 119.9 . . ?
C25A C29A H29A 119.9 . . ?
C27A N1A C28A 120.9(10) . . ?
C27A N1A H1A 119.5 . . ?
C28A N1A H1A 119.5 . . ?
C18 C17A C16 125.6(12) . . ?
C18 C17A C22 94.9(10) . . ?
C16 C17A C22 139.4(10) . . ?
C19A C18A C17 107.5(13) . . ?
C19A C18A H18A 126.2 . . ?
C17 C18A H18A 126.2 . . ?
C18A C19A C20A 122.7(10) . . ?
C18A C19A H19A 118.6 . . ?
C20A C19A H19A 118.6 . . ?
C21A C20A C19A 115.7(8) . . ?
C21A C20A C23' 125.5(8) . . ?
C19A C20A C23' 118.9(8) . . ?
C22A C21A C20A 120.9(8) . . ?
C22A C21A H21A 119.5 . . ?
C20A C21A H21A 119.5 . . ?
C17 C22A C21A 111.0(9) . . ?
C17 C22A H22A 124.5 . . ?
C21A C22A H22A 124.5 . . ?
H7AA O7A H7AB 104.5 . . ?

loop_
_geom_bond_atom_site_label_1
_geom_bond_atom_site_label_2
_geom_bond_distance
_geom_bond_site_symmetry_2
_geom_bond_publ_flag
C1 O2 1.252(5) . ?
C1 O1 1.261(5) . ?
C1 C6 1.503(5) . ?
C2 O3 1.246(4) . ?
C2 O4 1.271(4) . ?
C2 C5 1.512(5) . ?
C2 Cd1 2.732(4) . ?
C3 O6 1.227(5) . ?
C3 O5 1.283(5) . ?
C3 C4 1.507(5) . ?
C4 C9 1.387(5) . ?
C4 C5 1.402(5) . ?
C5 C6 1.408(5) . ?
C6 C7 1.387(5) . ?
C7 C8 1.395(5) . ?
C7 H7 0.9300 . ?
C8 C9 1.371(6) . ?
C8 H8 0.9300 . ?
C9 H9 0.9300 . ?
C10 N2 1.334(13) . ?
C10 C11 1.386(11) . ?
C10 H10 0.9300 . ?
C11 C12 1.388(12) . ?
C11 H11 0.9300 . ?
C12 C13 1.387(12) . ?
C12 C15 1.527(12) . ?
C13 C14 1.375(11) . ?
C13 H13 0.9300 . ?
C14 N2 1.329(12) . ?
C14 H14 0.9300 . ?
C17 C22A 1.207(14) . ?
C17 C18A 1.38(2) . ?
C17 C16' 1.457(11) . ?
C18 C19 1.383(13) . ?
C18 C17A 1.50(2) . ?
C18 H18 0.9300 . ?
C19 C20 1.392(12) . ?
C19 H19 0.9300 . ?
C20 C21 1.403(13) . ?
C20 C23 1.522(11) . ?
C21 C22 1.385(13) . ?
C21 H21 0.9300 . ?
C22 C17A 1.777(18) . ?
C22 H22 0.9300 . ?
C25 C26 1.378(12) . ?
C25 C29 1.401(12) . ?
C25 C24 1.486(13) . ?
C26 C27 1.363(13) . ?
C26 H26 0.9300 . ?
C27 N1 1.342(13) . ?
C27 H27 0.9300 . ?
C28 N1 1.343(13) . ?
C28 C29 1.386(14) . ?
C28 H28 0.9300 . ?
C29 H29 0.9300 . ?
Cd1 N2A 2.247(8) . ?
Cd1 N2 2.245(11) . ?
Cd1 O5 2.260(3) 2_656 ?
Cd1 O4 2.273(3) . ?
Cd1 O2 2.319(2) 2_556 ?
Cd1 O3 2.545(3) . ?
N1 H1 0.8600 . ?
O7B H7BA 0.8500 . ?
O7B H7BB 0.8497 . ?
C15 C16 1.538(13) . ?
C15 C24 1.607(14) 2_767 ?
C15 H15 0.9800 . ?
C16 C17A 1.512(14) . ?
C16 C23 1.601(13) 2_767 ?
C16 H16 0.9800 . ?
C23 C24 1.569(13) . ?
C23 H23 0.9800 . ?
C24 H24 0.9800 . ?
C16' C15' 1.335(10) . ?
C16' H16' 0.9300 . ?
C15' C12A 1.480(10) . ?
C15' H15' 0.9300 . ?
C23' C24' 1.327(10) . ?
C23' C20A 1.462(10) . ?
C23' H23' 0.9300 . ?
C24' C25A 1.464(10) . ?
C24' H24' 0.9300 . ?
C10A N2A 1.343(10) . ?
C10A C11A 1.379(9) . ?
C10A H10A 0.9300 . ?
C11A C12A 1.382(10) . ?
C11A H11A 0.9300 . ?
C12A C13A 1.383(11) . ?
C13A C14A 1.403(10) . ?
C13A H13A 0.9300 . ?
C14A N2A 1.332(10) . ?
C14A H14A 0.9300 . ?
C25A C26A 1.388(10) . ?
C25A C29A 1.417(9) . ?
C26A C27A 1.364(11) . ?
C26A H26A 0.9300 . ?
C27A N1A 1.339(9) . ?
C27A H27A 0.9300 . ?
C28A N1A 1.343(11) . ?
C28A C29A 1.372(11) . ?
C28A H28A 0.9300 . ?
C29A H29A 0.9300 . ?
N1A H1A 0.8600 . ?
C18A C19A 1.373(11) . ?
C18A H18A 0.9300 . ?
C19A C20A 1.408(10) . ?
C19A H19A 0.9300 . ?
C20A C21A 1.402(11) . ?
C21A C22A 1.373(11) . ?
C21A H21A 0.9300 . ?
C22A H22A 0.9300 . ?
O7A H7AA 0.8501 . ?
O7A H7AB 0.8501 . ?

loop_
_geom_torsion_atom_site_label_1
_geom_torsion_atom_site_label_2
_geom_torsion_atom_site_label_3
_geom_torsion_atom_site_label_4
_geom_torsion
_geom_torsion_site_symmetry_1
_geom_torsion_site_symmetry_2
_geom_torsion_site_symmetry_3
_geom_torsion_site_symmetry_4
_geom_torsion_publ_flag
O6 C3 C4 C9 57.9(5) . . . . ?
O5 C3 C4 C9 -121.9(4) . . . . ?
O6 C3 C4 C5 -123.6(4) . . . . ?
O5 C3 C4 C5 56.6(5) . . . . ?
C9 C4 C5 C6 -2.7(6) . . . . ?
C3 C4 C5 C6 178.8(3) . . . . ?
C9 C4 C5 C2 173.8(3) . . . . ?
C3 C4 C5 C2 -4.7(5) . . . . ?
O3 C2 C5 C4 74.0(4) . . . . ?
O4 C2 C5 C4 -100.7(4) . . . . ?
O3 C2 C5 C6 -109.6(4) . . . . ?
O4 C2 C5 C6 75.7(4) . . . . ?
C4 C5 C6 C7 5.5(5) . . . . ?
C2 C5 C6 C7 -170.8(3) . . . . ?
C4 C5 C6 C1 -170.3(3) . . . . ?
C2 C5 C6 C1 13.4(6) . . . . ?
O2 C1 C6 C7 -170.3(4) . . . . ?
O1 C1 C6 C7 7.5(6) . . . . ?
O2 C1 C6 C5 5.6(6) . . . . ?
O1 C1 C6 C5 -176.6(4) . . . . ?
C5 C6 C7 C8 -3.5(6) . . . . ?
C1 C6 C7 C8 172.5(4) . . . . ?
C6 C7 C8 C9 -1.6(6) . . . . ?
C7 C8 C9 C4 4.5(7) . . . . ?
C5 C4 C9 C8 -2.3(6) . . . . ?
C3 C4 C9 C8 176.2(4) . . . . ?
N2 C10 C11 C12 1(4) . . . . ?
C10 C11 C12 C13 2(2) . . . . ?
C10 C11 C12 C15 -172.7(18) . . . . ?
C11 C12 C13 C14 -4(2) . . . . ?
C15 C12 C13 C14 170.9(18) . . . . ?
C12 C13 C14 N2 3(4) . . . . ?
C17A C18 C19 C20 -24(5) . . . . ?
C18 C19 C20 C21 -6(3) . . . . ?
C18 C19 C20 C23 165(2) . . . . ?
C19 C20 C21 C22 2.0(19) . . . . ?
C23 C20 C21 C22 -167.7(11) . . . . ?
C20 C21 C22 C17A 23.8(16) . . . . ?
C29 C25 C26 C27 -9(4) . . . . ?
C24 C25 C26 C27 160(3) . . . . ?
C25 C26 C27 N1 -2(6) . . . . ?
N1 C28 C29 C25 15(3) . . . . ?
C26 C25 C29 C28 2(2) . . . . ?
C24 C25 C29 C28 -166.9(15) . . . . ?
C26 C27 N1 C28 21(6) . . . . ?
C29 C28 N1 C27 -28(5) . . . . ?
C13 C14 N2 C10 1(5) . . . . ?
C13 C14 N2 Cd1 -166(2) . . . . ?
C11 C10 N2 C14 -3(5) . . . . ?
C11 C10 N2 Cd1 164(3) . . . . ?
O2 C1 O1 Cd1 8.4(4) . . . 2_556 ?
C6 C1 O1 Cd1 -169.3(3) . . . 2_556 ?
O1 C1 O2 Cd1 -9.4(4) . . . 2_556 ?
C6 C1 O2 Cd1 168.3(3) . . . 2_556 ?
O4 C2 O3 Cd1 -5.5(3) . . . . ?
C5 C2 O3 Cd1 -179.8(3) . . . . ?
O3 C2 O4 Cd1 6.2(4) . . . . ?
C5 C2 O4 Cd1 -179.3(2) . . . . ?
O6 C3 O5 Cd1 -166.9(3) . . . 2_656 ?
C4 C3 O5 Cd1 12.9(6) . . . 2_656 ?
C13 C12 C15 C16 -167.5(11) . . . . ?
C11 C12 C15 C16 7.3(16) . . . . ?
C13 C12 C15 C24 -61.2(14) . . . 2_767 ?
C11 C12 C15 C24 113.7(12) . . . 2_767 ?
C12 C15 C16 C17A -122.7(11) . . . . ?
C24 C15 C16 C17A 116.8(9) 2_767 . . . ?
C12 C15 C16 C23 118.8(10) . . . 2_767 ?
C24 C15 C16 C23 -1.7(6) 2_767 . . 2_767 ?
C19 C20 C23 C24 -169.5(12) . . . . ?
C21 C20 C23 C24 0.6(16) . . . . ?
C19 C20 C23 C16 -65.1(14) . . . 2_767 ?
C21 C20 C23 C16 104.9(12) . . . 2_767 ?
C26 C25 C24 C23 152.7(12) . . . . ?
C29 C25 C24 C23 -38.2(13) . . . . ?
C26 C25 C24 C15 -103.6(14) . . . 2_767 ?
C29 C25 C24 C15 65.5(12) . . . 2_767 ?
C20 C23 C24 C25 -121.0(10) . . . . ?
C16 C23 C24 C25 120.3(8) 2_767 . . . ?
C20 C23 C24 C15 120.4(9) . . . 2_767 ?
C16 C23 C24 C15 1.7(6) 2_767 . . 2_767 ?
C22A C17 C16' C15' -159.1(9) . . . . ?
C18A C17 C16' C15' 2.3(19) . . . . ?
C17 C16' C15' C12A -177.3(8) . . . . ?
C20A C23' C24' C25A 177.3(8) . . . . ?
N2A C10A C11A C12A 1(3) . . . . ?
C10A C11A C12A C13A 1.3(17) . . . . ?
C10A C11A C12A C15' 178.9(14) . . . . ?
C16' C15' C12A C13A -177.0(9) . . . . ?
C16' C15' C12A C11A 5.3(13) . . . . ?
C11A C12A C13A C14A -2.0(16) . . . . ?
C15' C12A C13A C14A -179.8(12) . . . . ?
C12A C13A C14A N2A 1(3) . . . . ?
C13A C14A N2A C10A 1(4) . . . . ?
C13A C14A N2A Cd1 -175.6(17) . . . . ?
C11A C10A N2A C14A -2(4) . . . . ?
C11A C10A N2A Cd1 175.1(19) . . . . ?
C23' C24' C25A C26A 177.8(10) . . . . ?
C23' C24' C25A C29A -1.6(13) . . . . ?
C29A C25A C26A C27A 4(2) . . . . ?
C24' C25A C26A C27A -176(2) . . . . ?
C25A C26A C27A N1A 0(4) . . . . ?
N1A C28A C29A C25A -12(3) . . . . ?
C26A C25A C29A C28A 1.9(18) . . . . ?
C24' C25A C29A C28A -178.7(14) . . . . ?
C26A C27A N1A C28A -10(5) . . . . ?
C29A C28A N1A C27A 16(4) . . . . ?
C19 C18 C17A C16 -136(3) . . . . ?
C19 C18 C17A C22 41(4) . . . . ?
C15 C16 C17A C18 -38(2) . . . . ?
C23 C16 C17A C18 67(2) 2_767 . . . ?
C15 C16 C17A C22 147.0(12) . . . . ?
C23 C16 C17A C22 -107.5(14) 2_767 . . . ?
C21 C22 C17A C18 -39.0(19) . . . . ?
C21 C22 C17A C16 136.6(13) . . . . ?
C22A C17 C18A C19A -33(3) . . . . ?
C16' C17 C18A C19A 172.1(13) . . . . ?
C17 C18A C19A C20A 12(3) . . . . ?
C18A C19A C20A C21A -5(2) . . . . ?
C18A C19A C20A C23' 174.8(17) . . . . ?
C24' C23' C20A C21A 9.4(14) . . . . ?
C24' C23' C20A C19A -170.1(10) . . . . ?
C19A C20A C21A C22A 8.7(14) . . . . ?
C23' C20A C21A C22A -170.8(9) . . . . ?
C18A C17 C22A C21A 38(2) . . . . ?
C16' C17 C22A C21A -164.6(8) . . . . ?
C20A C21A C22A C17 -21.6(14) . . . . ?
